data_4079308
loop_
_publ_author_name
'Smith, Dan A.'
'Ro\,sca, Drago\,s-Adrian'
'Bochmann, Manfred'

_publ_section_title
;
 Selective Au--C Cleavage in (C&#x2227;N&#x2227;C)Au(III) Aryl and Alkyl
 Pincer Complexes
;
_journal_issue 17
_journal_name_full Organometallics
_journal_page_first 5998
_journal_paper_doi 10.1021/om300666j
_journal_volume 31
_journal_year 2012
_chemical_formula_moiety 'C27 H32 Au N'
_chemical_formula_sum 'C27 H32 Au N'
_chemical_formula_weight 567.50
_chemical_name_systematic
; 
 ? 
;
_space_group_IT_number 2
_symmetry_cell_setting triclinic
_symmetry_space_group_name_Hall '-P 1'
_symmetry_space_group_name_H-M 'P -1'
_atom_sites_solution_hydrogens geom
_atom_sites_solution_primary direct
_atom_sites_solution_secondary difmap
_audit_creation_method SHELXL-97
_cell_angle_alpha 79.87(3)
_cell_angle_beta 78.42(3)
_cell_angle_gamma 84.22(3)
_cell_formula_units_Z 2
_cell_length_a 7.1567(14)
_cell_length_b 10.841(2)
_cell_length_c 15.938(3)
_cell_measurement_reflns_used 5582
_cell_measurement_temperature 140(2)
_cell_measurement_theta_max 28.8225
_cell_measurement_theta_min 3.3679
_cell_volume 1189.8(4)
_computing_structure_refinement 'SHELXL-97 (Sheldrick, 1997)'
_computing_structure_solution 'SHELXS-97 (Sheldrick, 1990)'
_diffrn_ambient_temperature 140(2)
_diffrn_measured_fraction_theta_full 0.998
_diffrn_measured_fraction_theta_max 0.978
_diffrn_radiation_monochromator graphite
_diffrn_radiation_source 'fine-focus sealed tube'
_diffrn_radiation_type MoK\a
_diffrn_radiation_wavelength 0.71073
_diffrn_reflns_av_R_equivalents 0.1020
_diffrn_reflns_av_sigmaI/netI 0.1056
_diffrn_reflns_limit_h_max 9
_diffrn_reflns_limit_h_min -9
_diffrn_reflns_limit_k_max 14
_diffrn_reflns_limit_k_min -13
_diffrn_reflns_limit_l_max 20
_diffrn_reflns_limit_l_min -20
_diffrn_reflns_number 16143
_diffrn_reflns_theta_full 25.00
_diffrn_reflns_theta_max 27.48
_diffrn_reflns_theta_min 3.37
_exptl_absorpt_coefficient_mu 6.195
_exptl_absorpt_correction_T_max 1.00000
_exptl_absorpt_correction_T_min 0.58935
_exptl_absorpt_correction_type multi-scan
_exptl_absorpt_process_details
;
CrysAlisPro RED, Oxford Diffraction Ltd., Version 1.171.33.55
Empirical absorption correction using spherical harmonics,
implemented in SCALE3 ABSPACK scaling algorithm.
;
_exptl_crystal_colour yellow
_exptl_crystal_density_diffrn 1.584
_exptl_crystal_density_method 'not measured'
_exptl_crystal_description rod
_exptl_crystal_F_000 560
_exptl_crystal_size_max 0.15
_exptl_crystal_size_mid 0.05
_exptl_crystal_size_min 0.02
_platon_squeeze_details
;
;
_refine_diff_density_max 4.419
_refine_diff_density_min -3.096
_refine_diff_density_rms 0.251
_refine_ls_extinction_method none
_refine_ls_goodness_of_fit_ref 1.057
_refine_ls_hydrogen_treatment constr
_refine_ls_matrix_type full
_refine_ls_number_parameters 269
_refine_ls_number_reflns 5342
_refine_ls_number_restraints 0
_refine_ls_restrained_S_all 1.057
_refine_ls_R_factor_all 0.0823
_refine_ls_R_factor_gt 0.0588
_refine_ls_shift/su_max 0.000
_refine_ls_shift/su_mean 0.000
_refine_ls_structure_factor_coef Fsqd
_refine_ls_weighting_details 'calc w=1/[\s^2^(Fo^2^)+(0.0598P)^2^+4.1469P] where P=(Fo^2^+2Fc^2^)/3'
_refine_ls_weighting_scheme calc
_refine_ls_wR_factor_gt 0.1212
_refine_ls_wR_factor_ref 0.1301
_reflns_number_gt 4507
_reflns_number_total 5342
_reflns_threshold_expression >2sigma(I)
_cod_data_source_file om300666j_si_002.cif
_cod_data_source_block (Ph2Py)AuEt
_cod_depositor_comments
;
The following automatic conversions were performed:

'_symmetry_cell_setting' value 'Triclinic' changed to 'triclinic'
according to /home/saulius/struct/CIF-dictionaries/cif_core.dic
dictionary named 'cif_core.dic' version 2.4.2 from 2011-04-26.

Automatic conversion script
Id: cif_fix_values 1891 2012-01-12 08:04:46Z andrius 
;
_cod_original_cell_volume 1189.7(4)
_cod_original_sg_symbol_H-M P-1
_cod_database_code 4079308

loop_
_symmetry_equiv_pos_as_xyz
'x, y, z'
'-x, -y, -z'

loop_
_atom_site_label
_atom_site_type_symbol
_atom_site_fract_x
_atom_site_fract_y
_atom_site_fract_z
_atom_site_U_iso_or_equiv
_atom_site_adp_type
_atom_site_occupancy
_atom_site_symmetry_multiplicity
_atom_site_calc_flag
_atom_site_refinement_flags
Au1 Au 0.83381(4) 0.18855(3) 0.46856(2) 0.02252(12) Uani 1 1 d .
N1 N 0.7482(8) 0.0087(6) 0.5031(5) 0.0244(15) Uani 1 1 d .
C1 C 0.9208(11) 0.3672(8) 0.4357(5) 0.0234(17) Uani 1 1 d .
H1A H 0.9836 0.3849 0.4804 0.028 Uiso 1 1 calc R
H1B H 1.0137 0.3731 0.3819 0.028 Uiso 1 1 calc R
C5 C 0.6861(12) 0.2543(9) 0.7432(5) 0.031(2) Uani 1 1 d .
C19 C 0.8776(11) 0.1360(9) 0.3467(6) 0.0284(19) Uani 1 1 d .
C17 C 0.9595(12) 0.1511(9) 0.1878(6) 0.032(2) Uani 1 1 d .
C10 C 0.6259(12) -0.1565(9) 0.6119(6) 0.033(2) Uani 1 1 d .
H10 H 0.5860 -0.1911 0.6697 0.039 Uiso 1 1 calc R
C15 C 0.8501(12) -0.0441(9) 0.2769(6) 0.035(2) Uani 1 1 d .
H15 H 0.8195 -0.1264 0.2804 0.041 Uiso 1 1 calc R
C12 C 0.6979(12) -0.1818(8) 0.4620(6) 0.032(2) Uani 1 1 d .
H12 H 0.7052 -0.2331 0.4203 0.038 Uiso 1 1 calc R
C3 C 0.7555(11) 0.1833(9) 0.6028(5) 0.0257(18) Uani 1 1 d .
C9 C 0.6854(10) -0.0315(9) 0.5883(6) 0.0288(19) Uani 1 1 d .
C16 C 0.9156(13) 0.0286(9) 0.1958(6) 0.036(2) Uani 1 1 d .
H16 H 0.9296 -0.0075 0.1460 0.043 Uiso 1 1 calc R
C4 C 0.7533(11) 0.2742(9) 0.6521(5) 0.0280(19) Uani 1 1 d .
H4 H 0.7972 0.3519 0.6252 0.034 Uiso 1 1 calc R
C6 C 0.6197(13) 0.1360(10) 0.7809(6) 0.038(2) Uani 1 1 d .
H6 H 0.5736 0.1204 0.8404 0.045 Uiso 1 1 calc R
C18 C 0.9413(12) 0.2032(9) 0.2637(6) 0.0295(19) Uani 1 1 d .
H18 H 0.9727 0.2857 0.2590 0.035 Uiso 1 1 calc R
C7 C 0.6204(12) 0.0434(10) 0.7332(6) 0.036(2) Uani 1 1 d .
H7 H 0.5761 -0.0341 0.7603 0.043 Uiso 1 1 calc R
C11 C 0.6298(13) -0.2240(9) 0.5459(6) 0.036(2) Uani 1 1 d .
H11 H 0.5825 -0.3033 0.5603 0.043 Uiso 1 1 calc R
C13 C 0.7585(11) -0.0583(8) 0.4380(6) 0.0278(19) Uani 1 1 d .
C14 C 0.8318(11) 0.0092(8) 0.3519(5) 0.0266(18) Uani 1 1 d .
C2 C 0.7566(14) 0.4656(9) 0.4245(7) 0.045(3) Uani 1 1 d .
H2A H 0.7087 0.4580 0.3737 0.067 Uiso 1 1 calc R
H2B H 0.8013 0.5479 0.4183 0.067 Uiso 1 1 calc R
H2C H 0.6562 0.4529 0.4745 0.067 Uiso 1 1 calc R
C22 C 0.5950(17) 0.4841(12) 0.7550(7) 0.055(3) Uani 1 1 d .
H22A H 0.4638 0.4726 0.7548 0.083 Uiso 1 1 calc R
H22B H 0.6608 0.5083 0.6966 0.083 Uiso 1 1 calc R
H22C H 0.6008 0.5486 0.7885 0.083 Uiso 1 1 calc R
C8 C 0.6885(11) 0.0648(9) 0.6426(5) 0.0270(19) Uani 1 1 d .
C20 C 0.6901(14) 0.3607(11) 0.7952(6) 0.041(2) Uani 1 1 d .
C24 C 1.0261(16) 0.2345(11) 0.0988(6) 0.045(3) Uani 1 1 d .
C23 C 0.9047(15) 0.3812(12) 0.7946(7) 0.051(3) Uani 1 1 d .
H23A H 0.9114 0.4573 0.8166 0.076 Uiso 1 1 calc R
H23B H 0.9757 0.3874 0.7363 0.076 Uiso 1 1 calc R
H23C H 0.9580 0.3115 0.8305 0.076 Uiso 1 1 calc R
C25 C 0.8722(19) 0.3419(12) 0.0855(7) 0.061(3) Uani 1 1 d .
H25A H 0.9005 0.3861 0.0272 0.091 Uiso 1 1 calc R
H25B H 0.8707 0.3988 0.1255 0.091 Uiso 1 1 calc R
H25C H 0.7494 0.3080 0.0954 0.091 Uiso 1 1 calc R
C21 C 0.5925(18) 0.3286(14) 0.8901(7) 0.063(4) Uani 1 1 d .
H21A H 0.4596 0.3179 0.8931 0.095 Uiso 1 1 calc R
H21B H 0.6042 0.3956 0.9205 0.095 Uiso 1 1 calc R
H21C H 0.6522 0.2522 0.9163 0.095 Uiso 1 1 calc R
C27 C 1.2200(17) 0.2852(12) 0.0981(7) 0.058(3) Uani 1 1 d .
H27A H 1.3157 0.2167 0.1011 0.087 Uiso 1 1 calc R
H27B H 1.2097 0.3275 0.1471 0.087 Uiso 1 1 calc R
H27C H 1.2555 0.3431 0.0456 0.087 Uiso 1 1 calc R
C26 C 1.054(2) 0.1588(14) 0.0236(7) 0.069(4) Uani 1 1 d .
H26A H 0.9352 0.1248 0.0230 0.104 Uiso 1 1 calc R
H26B H 1.1498 0.0914 0.0313 0.104 Uiso 1 1 calc R
H26C H 1.0932 0.2128 -0.0303 0.104 Uiso 1 1 calc R

loop_
_atom_site_aniso_label
_atom_site_aniso_U_11
_atom_site_aniso_U_22
_atom_site_aniso_U_33
_atom_site_aniso_U_23
_atom_site_aniso_U_13
_atom_site_aniso_U_12
Au1 0.01714(16) 0.02362(19) 0.02684(18) -0.00333(12) -0.00428(11) -0.00252(11)
N1 0.010(3) 0.020(4) 0.042(4) 0.003(3) -0.009(3) 0.001(3)
C1 0.026(4) 0.023(4) 0.022(4) -0.005(3) -0.006(3) 0.000(3)
C5 0.026(4) 0.043(6) 0.025(4) -0.005(4) -0.005(3) -0.001(4)
C19 0.016(4) 0.030(5) 0.040(5) -0.007(4) -0.007(3) 0.005(3)
C17 0.030(5) 0.035(5) 0.032(5) -0.011(4) -0.007(4) -0.001(4)
C10 0.024(4) 0.032(5) 0.037(5) 0.008(4) -0.007(4) -0.002(4)
C15 0.024(4) 0.028(5) 0.055(6) -0.018(4) -0.007(4) 0.000(4)
C12 0.024(4) 0.016(4) 0.055(6) -0.005(4) -0.008(4) 0.001(3)
C3 0.020(4) 0.035(5) 0.023(4) -0.001(3) -0.011(3) -0.003(3)
C9 0.011(3) 0.034(5) 0.043(5) -0.001(4) -0.011(3) -0.003(3)
C16 0.036(5) 0.039(6) 0.040(5) -0.023(4) -0.008(4) -0.004(4)
C4 0.023(4) 0.031(5) 0.030(4) -0.001(4) -0.007(3) -0.004(4)
C6 0.033(5) 0.054(7) 0.024(4) 0.002(4) 0.000(4) -0.015(4)
C18 0.032(4) 0.025(5) 0.036(5) -0.011(4) -0.008(4) -0.007(4)
C7 0.029(5) 0.047(6) 0.031(5) 0.002(4) -0.009(4) -0.011(4)
C11 0.040(5) 0.018(4) 0.049(6) -0.006(4) 0.006(4) -0.022(4)
C13 0.017(4) 0.017(4) 0.051(5) -0.007(4) -0.011(4) 0.002(3)
C14 0.022(4) 0.029(5) 0.032(4) -0.012(4) -0.009(3) 0.002(3)
C2 0.040(6) 0.024(5) 0.066(7) 0.000(5) -0.008(5) -0.001(4)
C22 0.061(7) 0.063(8) 0.047(6) -0.024(6) -0.018(5) 0.008(6)
C8 0.017(4) 0.032(5) 0.031(4) 0.003(4) -0.007(3) -0.004(3)
C20 0.041(5) 0.057(7) 0.026(5) -0.010(4) -0.002(4) -0.006(5)
C24 0.057(6) 0.056(7) 0.024(5) -0.014(4) -0.002(4) -0.010(5)
C23 0.053(6) 0.065(8) 0.039(6) -0.011(5) -0.012(5) -0.013(6)
C25 0.092(9) 0.057(8) 0.035(6) -0.004(5) -0.018(6) -0.007(7)
C21 0.067(8) 0.088(11) 0.035(6) -0.017(6) 0.004(5) -0.024(7)
C27 0.069(8) 0.072(9) 0.034(6) -0.016(5) 0.007(5) -0.026(7)
C26 0.099(11) 0.076(10) 0.035(6) -0.013(6) -0.009(6) -0.021(8)

loop_
_atom_type_symbol
_atom_type_description
_atom_type_scat_dispersion_real
_atom_type_scat_dispersion_imag
_atom_type_scat_source
C C 0.0033 0.0016 'International Tables Vol C Tables 4.2.6.8 and 6.1.1.4'
H H 0.0000 0.0000 'International Tables Vol C Tables 4.2.6.8 and 6.1.1.4'
N N 0.0061 0.0033 'International Tables Vol C Tables 4.2.6.8 and 6.1.1.4'
Au Au -2.0133 8.8022 'International Tables Vol C Tables 4.2.6.8 and 6.1.1.4'

loop_
_geom_angle_atom_site_label_1
_geom_angle_atom_site_label_2
_geom_angle_atom_site_label_3
_geom_angle
C1 Au1 N1 179.2(3)
C1 Au1 C19 100.2(3)
N1 Au1 C19 80.4(3)
C1 Au1 C3 98.5(3)
N1 Au1 C3 80.8(3)
C19 Au1 C3 161.2(4)
C9 N1 C13 126.1(8)
C9 N1 Au1 117.2(6)
C13 N1 Au1 116.7(6)
C2 C1 Au1 112.9(6)
C6 C5 C4 116.9(9)
C6 C5 C20 123.6(8)
C4 C5 C20 119.5(9)
C18 C19 C14 117.4(8)
C18 C19 Au1 131.1(7)
C14 C19 Au1 111.5(6)
C16 C17 C18 118.1(8)
C16 C17 C24 123.2(9)
C18 C17 C24 118.7(9)
C11 C10 C9 117.5(8)
C14 C15 C16 119.0(9)
C11 C12 C13 119.1(9)
C4 C3 C8 119.6(8)
C4 C3 Au1 130.4(7)
C8 C3 Au1 109.9(6)
N1 C9 C10 116.9(9)
N1 C9 C8 112.9(8)
C10 C9 C8 130.2(8)
C17 C16 C15 122.3(9)
C3 C4 C5 122.2(9)
C7 C6 C5 122.1(8)
C17 C18 C19 122.6(9)
C6 C7 C8 120.2(9)
C12 C11 C10 123.8(9)
N1 C13 C12 116.6(8)
N1 C13 C14 114.2(8)
C12 C13 C14 129.2(9)
C15 C14 C19 120.5(8)
C15 C14 C13 122.4(8)
C19 C14 C13 117.0(8)
C3 C8 C7 119.0(9)
C3 C8 C9 119.2(8)
C7 C8 C9 121.8(8)
C21 C20 C22 108.7(9)
C21 C20 C5 112.4(10)
C22 C20 C5 111.5(8)
C21 C20 C23 107.1(9)
C22 C20 C23 108.7(9)
C5 C20 C23 108.2(8)
C25 C24 C26 108.8(9)
C25 C24 C27 111.4(10)
C26 C24 C27 107.6(9)
C25 C24 C17 108.4(8)
C26 C24 C17 111.4(9)
C27 C24 C17 109.3(8)

loop_
_geom_bond_atom_site_label_1
_geom_bond_atom_site_label_2
_geom_bond_distance
Au1 C1 2.042(8)
Au1 N1 2.051(7)
Au1 C19 2.075(9)
Au1 C3 2.092(8)
N1 C9 1.350(11)
N1 C13 1.355(12)
C1 C2 1.521(12)
C5 C6 1.403(14)
C5 C4 1.421(12)
C5 C20 1.540(15)
C19 C18 1.405(12)
C19 C14 1.430(13)
C17 C16 1.374(14)
C17 C18 1.400(13)
C17 C24 1.556(13)
C10 C11 1.378(14)
C10 C9 1.426(13)
C15 C14 1.395(13)
C15 C16 1.409(13)
C12 C11 1.343(13)
C12 C13 1.414(12)
C3 C4 1.361(13)
C3 C8 1.413(12)
C9 C8 1.472(13)
C6 C7 1.360(15)
C7 C8 1.414(12)
C13 C14 1.458(12)
C22 C20 1.534(15)
C20 C21 1.528(13)
C20 C23 1.572(14)
C24 C25 1.537(16)
C24 C26 1.539(16)
C24 C27 1.540(16)

loop_
_platon_squeeze_void_nr
_platon_squeeze_void_average_x
_platon_squeeze_void_average_y
_platon_squeeze_void_average_z
_platon_squeeze_void_volume
_platon_squeeze_void_count_electrons
_platon_squeeze_void_content
1 0.500 1.000 1.000 37 6 ' '
